data_4034151
loop_
_publ_author_name
'Sugiura, Shinya'
'Matsuda, Wakana'
'Zhang, Wanying'
'Seki, Shu'
'Yasuda, Nobuhiro'
'Maeda, Hiromitsu'

_publ_section_title
;
 Ion-Pairing Assemblies Comprising Anion Complexes of \p-Extended
 Anion-Responsive Molecules.
;
_journal_issue 14
_journal_name_full 'The Journal of organic chemistry'
_journal_page_first 8886
_journal_page_last 8898
_journal_paper_doi 10.1021/acs.joc.9b00754
_journal_volume 84
_journal_year 2019
_chemical_formula_moiety 'C35 H25 B F2 N2 O2'
_chemical_formula_sum 'C35 H25 B F2 N2 O2'
_chemical_formula_weight 554.38
_space_group_crystal_system monoclinic
_space_group_IT_number 15
_space_group_name_Hall '-C 2yc'
_space_group_name_H-M_alt 'C 1 2/c 1'
_atom_sites_solution_hydrogens geom
_audit_creation_method SHELXL-2016/4
_cell_angle_alpha 90
_cell_angle_beta 93.066(4)
_cell_angle_gamma 90
_cell_formula_units_Z 4
_cell_length_a 22.9027(14)
_cell_length_b 11.4163(6)
_cell_length_c 10.2720(6)
_cell_measurement_reflns_used 7149
_cell_measurement_temperature 90(2)
_cell_measurement_theta_max 28.119
_cell_measurement_theta_min 1.960
_cell_volume 2681.9(3)
_computing_cell_refinement 'Rapid Auto(Rigaku)'
_computing_data_collection 'Rapid Auto(Rigaku)'
_computing_data_reduction 'Rapid Auto(Rigaku)'
_computing_structure_refinement 'SHELXL-2016/4 (Sheldrick, 2016)'
_computing_structure_solution 'SHELXS-97 (Sheldrick, 1990)'
_diffrn_ambient_temperature 90(2)
_diffrn_detector_area_resol_mean 29
_diffrn_measured_fraction_theta_full 0.989
_diffrn_measured_fraction_theta_max 0.985
_diffrn_measurement_device_type 'Rigaku Saturn 724'
_diffrn_measurement_method 'Oscillation Photograph'
_diffrn_radiation_monochromator 'Si(111) Channel Cut'
_diffrn_radiation_type Synchrotron
_diffrn_radiation_wavelength 0.78238
_diffrn_reflns_av_R_equivalents 0.0542
_diffrn_reflns_av_unetI/netI 0.0581
_diffrn_reflns_Laue_measured_fraction_full 0.989
_diffrn_reflns_Laue_measured_fraction_max 0.985
_diffrn_reflns_limit_h_max 26
_diffrn_reflns_limit_h_min -27
_diffrn_reflns_limit_k_max 13
_diffrn_reflns_limit_k_min -13
_diffrn_reflns_limit_l_max 12
_diffrn_reflns_limit_l_min -11
_diffrn_reflns_number 7149
_diffrn_reflns_point_group_measured_fraction_full 0.989
_diffrn_reflns_point_group_measured_fraction_max 0.985
_diffrn_reflns_theta_full 27.997
_diffrn_reflns_theta_max 28.119
_diffrn_reflns_theta_min 1.960
_diffrn_source 'synchrotron radiation SPring-8 BL40XU'
_exptl_absorpt_coefficient_mu 0.115
_exptl_absorpt_correction_T_max 1.000
_exptl_absorpt_correction_T_min 0.791
_exptl_absorpt_correction_type multi-scan
_exptl_absorpt_process_details 'ABSCOR (T.Higashi, 2001)'
_exptl_crystal_colour yellow
_exptl_crystal_density_diffrn 1.373
_exptl_crystal_density_meas ?
_exptl_crystal_description block
_exptl_crystal_F_000 1152
_exptl_crystal_size_max 0.020
_exptl_crystal_size_mid 0.020
_exptl_crystal_size_min 0.010
_refine_diff_density_max 0.279
_refine_diff_density_min -0.345
_refine_diff_density_rms 0.067
_refine_ls_extinction_method none
_refine_ls_goodness_of_fit_ref 1.155
_refine_ls_hydrogen_treatment constr
_refine_ls_matrix_type full
_refine_ls_number_parameters 191
_refine_ls_number_reflns 2434
_refine_ls_number_restraints 0
_refine_ls_restrained_S_all 1.155
_refine_ls_R_factor_all 0.0734
_refine_ls_R_factor_gt 0.0401
_refine_ls_shift/su_max 0.000
_refine_ls_shift/su_mean 0.000
_refine_ls_structure_factor_coef Fsqd
_refine_ls_weighting_details 'w=1/[\s^2^(Fo^2^)+(0.0262P)^2^+4.1203P] where P=(Fo^2^+2Fc^2^)/3'
_refine_ls_weighting_scheme calc
_refine_ls_wR_factor_gt 0.0858
_refine_ls_wR_factor_ref 0.1185
_reflns_Friedel_coverage 0.000
_reflns_number_gt 1708
_reflns_number_total 2434
_reflns_threshold_expression 'I > 2\s(I)'
_cod_data_source_file jo9b00754_si_002.cif
_cod_data_source_block 01_3a
_cod_depositor_comments
;
The following automatic conversions were performed:

data item '_exptl_crystal_density_meas' value 'not measured' was
changed to '?' -- the value is perceived as not measured.

Automatic conversion script
Id: cif_fix_values 6909 2019-04-08 15:41:33Z antanas 
;
_cod_original_sg_symbol_H-M 'C 2/c'
_cod_database_code 4034151
_shelx_shelxl_version_number 2016/4
_shelx_space_group_comment
;
The symmetry employed for this shelxl refinement is uniquely defined
by the following loop, which should always be used as a source of
symmetry information in preference to the above space-group names.
They are only intended as comments.
;
_shelx_estimated_absorpt_t_min 0.998
_shelx_estimated_absorpt_t_max 0.999

loop_
_space_group_symop_operation_xyz
'x, y, z'
'-x, y, -z+1/2'
'x+1/2, y+1/2, z'
'-x+1/2, y+1/2, -z+1/2'
'-x, -y, -z'
'x, -y, z-1/2'
'-x+1/2, -y+1/2, -z'
'x+1/2, -y+1/2, z-1/2'

loop_
_atom_site_label
_atom_site_type_symbol
_atom_site_fract_x
_atom_site_fract_y
_atom_site_fract_z
_atom_site_U_iso_or_equiv
_atom_site_adp_type
_atom_site_occupancy
_atom_site_site_symmetry_order
_atom_site_calc_flag
_atom_site_refinement_flags_posn
_atom_site_refinement_flags_adp
_atom_site_refinement_flags_occupancy
C1 C 0.74677(10) 0.3225(2) 0.6776(2) 0.0253(6) Uani 1 1 d . . .
H1 H 0.727256 0.254073 0.645547 0.030 Uiso 1 1 calc R U .
C2 C 0.79685(10) 0.3598(2) 0.6202(2) 0.0281(6) Uani 1 1 d . . .
H2 H 0.811502 0.316769 0.549780 0.034 Uiso 1 1 calc R U .
C3 C 0.82545(10) 0.4593(2) 0.6652(2) 0.0291(6) Uani 1 1 d . . .
H3 H 0.859598 0.485796 0.625575 0.035 Uiso 1 1 calc R U .
C4 C 0.80386(11) 0.5199(2) 0.7683(3) 0.0375(7) Uani 1 1 d . . .
H4 H 0.823694 0.587956 0.800486 0.045 Uiso 1 1 calc R U .
C5 C 0.75361(10) 0.4830(2) 0.8258(3) 0.0300(6) Uani 1 1 d . . .
H5 H 0.739078 0.526345 0.896106 0.036 Uiso 1 1 calc R U .
C6 C 0.72446(9) 0.38309(19) 0.7813(2) 0.0190(5) Uani 1 1 d . . .
C7 C 0.67510(9) 0.33335(18) 0.8527(2) 0.0168(5) Uani 1 1 d . . .
C8 C 0.68433(10) 0.3146(2) 0.9867(2) 0.0210(5) Uani 1 1 d . . .
H6 H 0.718409 0.345639 1.030837 0.025 Uiso 1 1 calc R U .
C9 C 0.64485(10) 0.2519(2) 1.0561(2) 0.0244(5) Uani 1 1 d . . .
H7 H 0.652113 0.239565 1.147033 0.029 Uiso 1 1 calc R U .
C10 C 0.59470(10) 0.2068(2) 0.9935(2) 0.0226(5) Uani 1 1 d . . .
H8 H 0.568436 0.160373 1.040046 0.027 Uiso 1 1 calc R U .
C11 C 0.58326(10) 0.23016(19) 0.8627(2) 0.0197(5) Uani 1 1 d . . .
H9 H 0.547819 0.202935 0.820878 0.024 Uiso 1 1 calc R U .
C12 C 0.62283(9) 0.29314(18) 0.7905(2) 0.0169(5) Uani 1 1 d . . .
C13 C 0.60583(9) 0.32275(19) 0.6540(2) 0.0179(5) Uani 1 1 d . . .
C14 C 0.60829(10) 0.4299(2) 0.5906(2) 0.0256(6) Uani 1 1 d . . .
H10 H 0.626556 0.498979 0.624345 0.031 Uiso 1 1 calc R U .
C15 C 0.57921(10) 0.4181(2) 0.4685(2) 0.0247(6) Uani 1 1 d . . .
H11 H 0.573258 0.478186 0.405227 0.030 Uiso 1 1 calc R U .
C16 C 0.56049(9) 0.30266(19) 0.4559(2) 0.0172(5) Uani 1 1 d . . .
C17 C 0.52953(9) 0.24496(18) 0.3499(2) 0.0159(5) Uani 1 1 d . . .
C18 C 0.500000 0.3051(3) 0.250000 0.0197(7) Uani 1 2 d S T P
H12 H 0.500000 0.388274 0.250000 0.024 Uiso 1 2 calc R U P
N1 N 0.57766(7) 0.24594(15) 0.57013(16) 0.0161(4) Uani 1 1 d . . .
H13 H 0.571425 0.171470 0.586569 0.019 Uiso 1 1 calc R U .
O1 O 0.52995(6) 0.12944(12) 0.35294(14) 0.0179(4) Uani 1 1 d . . .
B1 B 0.500000 0.0572(3) 0.250000 0.0184(8) Uani 1 2 d S T P
F1 F 0.54056(5) -0.01260(11) 0.19132(12) 0.0228(3) Uani 1 1 d . . .

loop_
_atom_site_aniso_label
_atom_site_aniso_U_11
_atom_site_aniso_U_22
_atom_site_aniso_U_33
_atom_site_aniso_U_23
_atom_site_aniso_U_13
_atom_site_aniso_U_12
C1 0.0277(13) 0.0308(13) 0.0173(12) -0.0043(10) 0.0003(10) -0.0111(11)
C2 0.0253(13) 0.0420(15) 0.0169(12) -0.0005(11) -0.0001(10) -0.0064(12)
C3 0.0200(12) 0.0332(14) 0.0340(15) 0.0115(12) 0.0005(11) -0.0057(11)
C4 0.0270(14) 0.0264(14) 0.0594(19) -0.0082(13) 0.0039(13) -0.0085(12)
C5 0.0229(13) 0.0263(13) 0.0410(15) -0.0093(12) 0.0037(11) -0.0028(11)
C6 0.0201(11) 0.0193(11) 0.0173(12) 0.0008(9) -0.0028(9) -0.0040(9)
C7 0.0186(11) 0.0144(11) 0.0172(11) -0.0026(9) -0.0021(9) 0.0016(9)
C8 0.0204(12) 0.0245(12) 0.0177(12) -0.0026(9) -0.0022(9) 0.0039(10)
C9 0.0306(13) 0.0263(13) 0.0163(12) -0.0002(10) 0.0013(10) 0.0095(11)
C10 0.0229(12) 0.0219(12) 0.0236(13) 0.0004(10) 0.0071(10) 0.0035(10)
C11 0.0181(11) 0.0199(12) 0.0210(12) -0.0036(9) 0.0010(9) 0.0016(9)
C12 0.0196(11) 0.0153(11) 0.0158(11) -0.0034(9) 0.0005(9) -0.0005(9)
C13 0.0120(10) 0.0214(12) 0.0200(12) -0.0027(9) -0.0018(9) -0.0048(9)
C14 0.0319(14) 0.0192(12) 0.0248(13) 0.0030(10) -0.0065(11) -0.0074(10)
C15 0.0331(14) 0.0208(12) 0.0191(12) 0.0040(10) -0.0066(10) -0.0040(10)
C16 0.0209(11) 0.0180(11) 0.0126(11) 0.0010(9) -0.0009(9) -0.0003(9)
C17 0.0142(10) 0.0159(11) 0.0180(11) 0.0003(9) 0.0040(9) -0.0012(9)
C18 0.0220(17) 0.0174(16) 0.0196(17) 0.000 -0.0005(13) 0.000
N1 0.0164(9) 0.0143(9) 0.0173(10) 0.0009(7) -0.0013(7) -0.0025(8)
O1 0.0199(8) 0.0159(8) 0.0176(8) -0.0004(6) -0.0027(6) -0.0005(6)
B1 0.0219(19) 0.0183(18) 0.0149(18) 0.000 -0.0015(15) 0.000
F1 0.0265(7) 0.0210(7) 0.0207(7) -0.0019(5) -0.0006(6) 0.0072(6)

loop_
_atom_type_symbol
_atom_type_description
_atom_type_scat_dispersion_real
_atom_type_scat_dispersion_imag
_atom_type_scat_source
C C 0.0041 0.0020 'International Tables Vol C Tables 4.2.6.8 and 6.1.1.4'
H H 0.0000 0.0000 'International Tables Vol C Tables 4.2.6.8 and 6.1.1.4'
B B 0.0021 0.0009 'International Tables Vol C Tables 4.2.6.8 and 6.1.1.4'
F F 0.0215 0.0127 'International Tables Vol C Tables 4.2.6.8 and 6.1.1.4'
N N 0.0078 0.0041 'International Tables Vol C Tables 4.2.6.8 and 6.1.1.4'
O O 0.0135 0.0075 'International Tables Vol C Tables 4.2.6.8 and 6.1.1.4'

loop_
_geom_angle_atom_site_label_1
_geom_angle_atom_site_label_2
_geom_angle_atom_site_label_3
_geom_angle
_geom_angle_site_symmetry_1
_geom_angle_site_symmetry_3
C2 C1 C6 121.4(2) . .
C3 C2 C1 120.0(2) . .
C2 C3 C4 119.2(2) . .
C3 C4 C5 120.9(2) . .
C6 C5 C4 120.4(2) . .
C5 C6 C1 118.2(2) . .
C5 C6 C7 121.0(2) . .
C1 C6 C7 120.40(19) . .
C8 C7 C12 118.6(2) . .
C8 C7 C6 117.60(19) . .
C12 C7 C6 123.42(19) . .
C9 C8 C7 121.3(2) . .
C8 C9 C10 120.1(2) . .
C11 C10 C9 119.3(2) . .
C10 C11 C12 121.3(2) . .
C11 C12 C7 119.1(2) . .
C11 C12 C13 118.44(19) . .
C7 C12 C13 122.24(19) . .
N1 C13 C14 107.41(19) . .
N1 C13 C12 122.96(19) . .
C14 C13 C12 129.3(2) . .
C13 C14 C15 107.9(2) . .
C16 C15 C14 107.8(2) . .
N1 C16 C15 107.06(18) . .
N1 C16 C17 122.66(19) . .
C15 C16 C17 130.3(2) . .
O1 C17 C18 121.1(2) . .
O1 C17 C16 116.12(18) . .
C18 C17 C16 122.7(2) . .
C17 C18 C17 120.4(3) . 2_655
C13 N1 C16 109.79(18) . .
C17 O1 B1 122.50(18) . .
F1 B1 F1 109.8(3) 2_655 .
F1 B1 O1 109.59(7) 2_655 2_655
F1 B1 O1 107.78(7) . 2_655
F1 B1 O1 107.78(7) 2_655 .
F1 B1 O1 109.59(7) . .
O1 B1 O1 112.3(3) 2_655 .

loop_
_geom_bond_atom_site_label_1
_geom_bond_atom_site_label_2
_geom_bond_distance
_geom_bond_site_symmetry_2
C1 C2 1.385(3) .
C1 C6 1.390(3) .
C2 C3 1.379(3) .
C3 C4 1.379(4) .
C4 C5 1.387(4) .
C5 C6 1.386(3) .
C6 C7 1.492(3) .
C7 C8 1.398(3) .
C7 C12 1.404(3) .
C8 C9 1.382(3) .
C9 C10 1.385(3) .
C10 C11 1.381(3) .
C11 C12 1.400(3) .
C12 C13 1.474(3) .
C13 N1 1.366(3) .
C13 C14 1.388(3) .
C14 C15 1.395(3) .
C15 C16 1.389(3) .
C16 N1 1.379(3) .
C16 C17 1.428(3) .
C17 O1 1.319(2) .
C17 C18 1.381(3) .
C18 C17 1.381(3) 2_655
O1 B1 1.480(2) .
B1 F1 1.386(2) 2_655
B1 F1 1.386(2) .
B1 O1 1.480(2) 2_655

loop_
_geom_torsion_atom_site_label_1
_geom_torsion_atom_site_label_2
_geom_torsion_atom_site_label_3
_geom_torsion_atom_site_label_4
_geom_torsion
_geom_torsion_site_symmetry_4
C6 C1 C2 C3 -0.4(4) .
C1 C2 C3 C4 0.7(4) .
C2 C3 C4 C5 -0.9(4) .
C3 C4 C5 C6 0.8(4) .
C4 C5 C6 C1 -0.5(4) .
C4 C5 C6 C7 171.9(2) .
C2 C1 C6 C5 0.3(4) .
C2 C1 C6 C7 -172.1(2) .
C5 C6 C7 C8 -50.6(3) .
C1 C6 C7 C8 121.7(2) .
C5 C6 C7 C12 136.5(2) .
C1 C6 C7 C12 -51.2(3) .
C12 C7 C8 C9 3.9(3) .
C6 C7 C8 C9 -169.4(2) .
C7 C8 C9 C10 -0.5(3) .
C8 C9 C10 C11 -3.1(3) .
C9 C10 C11 C12 3.4(3) .
C10 C11 C12 C7 -0.1(3) .
C10 C11 C12 C13 -175.3(2) .
C8 C7 C12 C11 -3.5(3) .
C6 C7 C12 C11 169.3(2) .
C8 C7 C12 C13 171.6(2) .
C6 C7 C12 C13 -15.6(3) .
C11 C12 C13 N1 -41.6(3) .
C7 C12 C13 N1 143.3(2) .
C11 C12 C13 C14 130.6(3) .
C7 C12 C13 C14 -44.5(3) .
N1 C13 C14 C15 2.2(3) .
C12 C13 C14 C15 -171.0(2) .
C13 C14 C15 C16 -1.7(3) .
C14 C15 C16 N1 0.6(3) .
C14 C15 C16 C17 -179.1(2) .
N1 C16 C17 O1 -15.5(3) .
C15 C16 C17 O1 164.3(2) .
N1 C16 C17 C18 163.75(17) .
C15 C16 C17 C18 -16.5(4) .
O1 C17 C18 C17 -0.48(13) 2_655
C16 C17 C18 C17 -179.6(2) 2_655
C14 C13 N1 C16 -1.8(2) .
C12 C13 N1 C16 171.89(19) .
C15 C16 N1 C13 0.7(2) .
C17 C16 N1 C13 -179.49(19) .
C18 C17 O1 B1 1.0(3) .
C16 C17 O1 B1 -179.83(14) .
C17 O1 B1 F1 -121.3(2) 2_655
C17 O1 B1 F1 119.3(2) .
C17 O1 B1 O1 -0.48(13) 2_655
